data_8105548
loop_
_publ_author_name
'Li, Jingwei'
'Hu, Shuai'
'Zhu, Hongjuan'
'Zhang, Xuesha'
'Xu, Ting'
'He, Jieli'

_publ_section_title
;
 Crystal structure of
 9-(5-methylthiophen-2-yl)-3,4,5,6,7,9-hexahydro-1H-xanthene-1,8(2H)-dione,
 C18H18O3S
;
_journal_issue 1
_journal_name_full 'Zeitschrift f\"ur Kristallographie - New Crystal Structures'
_journal_page_first 79
_journal_page_last 80
_journal_paper_doi 10.1515/ncrs-2018-0183
_journal_volume 234
_journal_year 2018
_chemical_formula_moiety 'C18 H18 O3 S'
_chemical_formula_sum 'C18 H18 N0 O3 S'
_chemical_formula_weight 314.38
_space_group_crystal_system orthorhombic
_space_group_IT_number 36
_space_group_name_Hall 'C 2c -2'
_space_group_name_H-M_alt 'C m c 21'
_atom_sites_solution_hydrogens geom
_cell_angle_alpha 90
_cell_angle_beta 90
_cell_angle_gamma 90
_cell_formula_units_Z 4
_cell_length_a 14.463(3)
_cell_length_b 9.780(5)
_cell_length_c 10.848(4)
_cell_measurement_reflns_used 2126
_cell_measurement_temperature 293(2)
_cell_measurement_theta_max 27.53
_cell_measurement_theta_min 2.51
_cell_volume 1534.4(10)
_computing_cell_refinement 'SAINT v7.60A (Bruker, 2009)'
_computing_data_collection 'Bruker SMART (Bruker Apex-II, 2008)'
_computing_data_reduction 'SAINT v7.60A (Bruker, 2009)'
_computing_molecular_graphics 'Olex2 (Dolomanov et al., 2009)'
_computing_publication_material 'Olex2 (Dolomanov et al., 2009)'
_computing_structure_refinement 'ShelXL (Sheldrick, 2015)'
_computing_structure_solution 'SHELXS-97 (Sheldrick, 2008)'
_diffrn_ambient_temperature 293(2)
_diffrn_measured_fraction_theta_full 0.999
_diffrn_measured_fraction_theta_max 0.997
_diffrn_measurement_device_type 'Bruker APEX-II CCD'
_diffrn_measurement_method '\f and \w scans'
_diffrn_radiation_monochromator graphite
_diffrn_radiation_type MoK\a
_diffrn_radiation_wavelength 0.71073
_diffrn_reflns_av_R_equivalents 0.0512
_diffrn_reflns_av_unetI/netI 0.0410
_diffrn_reflns_Laue_measured_fraction_full 0.999
_diffrn_reflns_Laue_measured_fraction_max 0.997
_diffrn_reflns_limit_h_max 16
_diffrn_reflns_limit_h_min -18
_diffrn_reflns_limit_k_max 12
_diffrn_reflns_limit_k_min -12
_diffrn_reflns_limit_l_max 11
_diffrn_reflns_limit_l_min -14
_diffrn_reflns_number 4404
_diffrn_reflns_point_group_measured_fraction_full 0.847
_diffrn_reflns_point_group_measured_fraction_max 0.831
_diffrn_reflns_theta_full 25.242
_diffrn_reflns_theta_max 27.498
_diffrn_reflns_theta_min 2.514
_diffrn_standards_number 0
_exptl_absorpt_coefficient_mu 0.221
_exptl_absorpt_correction_T_max 0.9489
_exptl_absorpt_correction_T_min 0.9247
_exptl_absorpt_correction_type multi-scan
_exptl_absorpt_process_details SADABS
_exptl_crystal_colour colorless
_exptl_crystal_density_diffrn 1.361
_exptl_crystal_density_meas .
_exptl_crystal_density_method 'not measured'
_exptl_crystal_description block
_exptl_crystal_F_000 664
_exptl_crystal_size_max 0.36
_exptl_crystal_size_mid 0.29
_exptl_crystal_size_min 0.24
_refine_diff_density_max 0.316
_refine_diff_density_min -0.190
_refine_diff_density_rms 0.045
_refine_ls_abs_structure_details
;
 Flack x determined using 451 quotients [(I+)-(I-)]/[(I+)+(I-)]
 (Parsons, Flack and Wagner, Acta Cryst. B69 (2013) 249-259).
;
_refine_ls_abs_structure_Flack -0.16(10)
_refine_ls_extinction_coef 0.015(3)
_refine_ls_extinction_expression Fc^*^=kFc[1+0.001xFc^2^\l^3^/sin(2\q)]^-1/4^
_refine_ls_extinction_method 'SHELXL-2016/6 (Sheldrick 2016)'
_refine_ls_goodness_of_fit_ref 1.067
_refine_ls_hydrogen_treatment constr
_refine_ls_matrix_type full
_refine_ls_number_parameters 113
_refine_ls_number_reflns 1524
_refine_ls_number_restraints 1
_refine_ls_restrained_S_all 1.067
_refine_ls_R_factor_all 0.0458
_refine_ls_R_factor_gt 0.0416
_refine_ls_shift/su_max 0.000
_refine_ls_shift/su_mean 0.000
_refine_ls_structure_factor_coef Fsqd
_refine_ls_weighting_details 'w=1/[\s^2^(Fo^2^)+(0.0690P)^2^+0.2321P] where P=(Fo^2^+2Fc^2^)/3'
_refine_ls_weighting_scheme calc
_refine_ls_wR_factor_gt 0.1050
_refine_ls_wR_factor_ref 0.1132
_reflns_Friedel_coverage 0.579
_reflns_Friedel_fraction_full 0.676
_reflns_Friedel_fraction_max 0.645
_reflns_number_gt 1386
_reflns_number_total 1524
_reflns_threshold_expression 'I > 2\s(I)'
_cod_data_source_file suppl_ncrs-2018-0183_suppl.cif
_cod_data_source_block a
_cod_database_code 8105548
_shelx_space_group_comment
;
The symmetry employed for this shelxl refinement is uniquely defined
by the following loop, which should always be used as a source of
symmetry information in preference to the above space-group names.
They are only intended as comments.
;
_shelx_estimated_absorpt_t_max 0.949
_shelx_estimated_absorpt_t_min 0.925
_olex2_refinement_description
;
1. Fixed Uiso
 At 1.2 times of:
  All C(H) groups, All C(H,H) groups
 At 1.5 times of:
  All C(H,H,H) groups
2. Others
 Fixed Sof: H1B(0.5) H1C(0.5)
3.a Ternary CH refined with riding coordinates:
 C6(H6)
3.b Secondary CH2 refined with riding coordinates:
 C9(H9A,H9B), C10(H10A,H10B), C11(H11A,H11B)
3.c Me refined with riding coordinates:
 C1(H1A,H1B,H1C)
3.d Aromatic/amide H refined with riding coordinates:
 C3(H3), C4(H4)
;

loop_
_space_group_symop_operation_xyz
'x, y, z'
'-x, -y, z+1/2'
'-x, y, z'
'x, -y, z+1/2'
'x+1/2, y+1/2, z'
'-x+1/2, -y+1/2, z+1/2'
'-x+1/2, y+1/2, z'
'x+1/2, -y+1/2, z+1/2'

loop_
_atom_site_label
_atom_site_type_symbol
_atom_site_fract_x
_atom_site_fract_y
_atom_site_fract_z
_atom_site_U_iso_or_equiv
_atom_site_adp_type
_atom_site_occupancy
_atom_site_site_symmetry_order
_atom_site_calc_flag
_atom_site_refinement_flags_posn
_atom_site_refinement_flags_adp
_atom_site_refinement_flags_occupancy
_atom_site_disorder_assembly
_atom_site_disorder_group
S1 S 0.500000 0.84044(10) 0.61604(10) 0.0493(4) Uani 1 2 d S T P . .
O1 O 0.500000 1.2222(3) 0.6784(3) 0.0412(7) Uani 1 2 d S T P . .
O2 O 0.32316(19) 0.9455(3) 0.9404(3) 0.0635(8) Uani 1 1 d . . . . .
C1 C 0.500000 0.5858(7) 0.5035(6) 0.080(2) Uani 1 2 d S T P . .
H1A H 0.500000 0.647578 0.434735 0.120 Uiso 1 2 calc RS T P . .
H1B H 0.554196 0.529214 0.500124 0.120 Uiso 0.5 1 calc R . . . .
H1C H 0.445804 0.529214 0.500124 0.120 Uiso 0.5 1 calc R . . . .
C2 C 0.500000 0.6648(4) 0.6197(6) 0.0411(8) Uani 1 2 d S T P . .
C3 C 0.500000 0.6197(4) 0.7358(4) 0.0398(9) Uani 1 2 d S T P . .
H3 H 0.500000 0.527588 0.757069 0.048 Uiso 1 2 calc RS T P . .
C4 C 0.500000 0.7274(4) 0.8230(4) 0.0369(8) Uani 1 2 d S T P . .
H4 H 0.500000 0.712561 0.907691 0.044 Uiso 1 2 calc RS T P . .
C5 C 0.500000 0.8530(4) 0.7726(4) 0.0300(7) Uani 1 2 d S T P . .
C6 C 0.500000 0.9894(4) 0.8367(3) 0.0325(8) Uani 1 2 d S T P . .
H6 H 0.500000 0.972182 0.925708 0.039 Uiso 1 2 calc RS T P . .
C7 C 0.41586(17) 1.0727(3) 0.8072(3) 0.0323(6) Uani 1 1 d . . . . .
C8 C 0.41896(17) 1.1767(3) 0.7290(3) 0.0355(6) Uani 1 1 d . . . . .
C9 C 0.3389(2) 1.2602(3) 0.6873(4) 0.0487(8) Uani 1 1 d . . . . .
H9A H 0.344353 1.277658 0.599589 0.058 Uiso 1 1 calc R . . . .
H9B H 0.339481 1.347458 0.729732 0.058 Uiso 1 1 calc R . . . .
C10 C 0.2489(2) 1.1880(4) 0.7128(4) 0.0598(10) Uani 1 1 d . . . . .
H10A H 0.197936 1.251359 0.701983 0.072 Uiso 1 1 calc R . . . .
H10B H 0.240906 1.113568 0.654602 0.072 Uiso 1 1 calc R . . . .
C11 C 0.2477(2) 1.1325(4) 0.8420(4) 0.0587(10) Uani 1 1 d . . . . .
H11A H 0.248637 1.208155 0.899779 0.070 Uiso 1 1 calc R . . . .
H11B H 0.190638 1.082229 0.854862 0.070 Uiso 1 1 calc R . . . .
C12 C 0.3278(2) 1.0403(3) 0.8681(3) 0.0431(7) Uani 1 1 d . . . . .

loop_
_atom_site_aniso_label
_atom_site_aniso_U_11
_atom_site_aniso_U_22
_atom_site_aniso_U_33
_atom_site_aniso_U_23
_atom_site_aniso_U_13
_atom_site_aniso_U_12
S1 0.0908(8) 0.0301(5) 0.0269(5) 0.0009(4) 0.000 0.000
O1 0.0376(13) 0.0418(15) 0.0440(19) 0.0124(14) 0.000 0.000
O2 0.0644(16) 0.0563(14) 0.0698(19) 0.0101(14) 0.0236(12) -0.0060(11)
C1 0.138(6) 0.052(3) 0.049(3) -0.020(3) 0.000 0.000
C2 0.055(2) 0.0275(16) 0.041(2) -0.0070(18) 0.000 0.000
C3 0.050(2) 0.0242(17) 0.045(2) 0.0019(17) 0.000 0.000
C4 0.048(2) 0.0322(19) 0.031(2) 0.0039(17) 0.000 0.000
C5 0.0353(17) 0.0288(17) 0.0258(19) -0.0006(14) 0.000 0.000
C6 0.0418(18) 0.0292(17) 0.027(2) -0.0007(16) 0.000 0.000
C7 0.0337(12) 0.0272(12) 0.0361(15) -0.0045(10) 0.0040(10) -0.0004(10)
C8 0.0328(12) 0.0327(12) 0.0409(17) -0.0033(12) -0.0003(10) -0.0005(10)
C9 0.0429(15) 0.0469(17) 0.056(2) 0.0037(16) -0.0085(15) 0.0104(12)
C10 0.0357(14) 0.071(2) 0.073(3) -0.002(2) -0.0017(16) 0.0084(15)
C11 0.0402(15) 0.062(2) 0.074(3) -0.011(2) 0.0162(16) 0.0038(14)
C12 0.0423(15) 0.0412(16) 0.0459(17) -0.0097(15) 0.0112(13) -0.0064(11)

loop_
_atom_type_symbol
_atom_type_description
_atom_type_scat_dispersion_real
_atom_type_scat_dispersion_imag
_atom_type_scat_source
C C 0.0033 0.0016 'International Tables Vol C Tables 4.2.6.8 and 6.1.1.4'
H H 0.0000 0.0000 'International Tables Vol C Tables 4.2.6.8 and 6.1.1.4'
N N 0.0061 0.0033 'International Tables Vol C Tables 4.2.6.8 and 6.1.1.4'
O O 0.0106 0.0060 'International Tables Vol C Tables 4.2.6.8 and 6.1.1.4'
S S 0.1246 0.1234 'International Tables Vol C Tables 4.2.6.8 and 6.1.1.4'

loop_
_geom_angle_atom_site_label_1
_geom_angle_atom_site_label_2
_geom_angle_atom_site_label_3
_geom_angle
_geom_angle_site_symmetry_1
_geom_angle_site_symmetry_3
C5 S1 C2 92.8(2) . .
C8 O1 C8 117.8(3) 3_655 .
H1A C1 H1B 109.5 . .
H1A C1 H1C 109.5 . .
H1B C1 H1C 109.5 . .
C2 C1 H1A 109.5 . .
C2 C1 H1B 109.5 . .
C2 C1 H1C 109.5 . .
C1 C2 S1 120.2(4) . .
C3 C2 S1 110.6(4) . .
C3 C2 C1 129.2(4) . .
C2 C3 H3 123.7 . .
C2 C3 C4 112.7(4) . .
C4 C3 H3 123.7 . .
C3 C4 H4 123.0 . .
C5 C4 C3 114.0(4) . .
C5 C4 H4 123.0 . .
C4 C5 S1 109.9(3) . .
C4 C5 C6 128.4(4) . .
C6 C5 S1 121.7(3) . .
C5 C6 H6 107.7 . .
C7 C6 C5 112.5(2) 3_655 .
C7 C6 C5 112.5(2) . .
C7 C6 H6 107.7 . .
C7 C6 H6 107.7 3_655 .
C7 C6 C7 108.5(3) 3_655 .
C8 C7 C6 121.8(2) . .
C8 C7 C12 118.8(2) . .
C12 C7 C6 119.4(3) . .
O1 C8 C9 111.5(3) . .
C7 C8 O1 122.4(2) . .
C7 C8 C9 126.2(3) . .
C8 C9 H9A 109.4 . .
C8 C9 H9B 109.4 . .
C8 C9 C10 111.1(3) . .
H9A C9 H9B 108.0 . .
C10 C9 H9A 109.4 . .
C10 C9 H9B 109.4 . .
C9 C10 H10A 109.6 . .
C9 C10 H10B 109.6 . .
H10A C10 H10B 108.1 . .
C11 C10 C9 110.5(3) . .
C11 C10 H10A 109.6 . .
C11 C10 H10B 109.6 . .
C10 C11 H11A 109.1 . .
C10 C11 H11B 109.1 . .
H11A C11 H11B 107.8 . .
C12 C11 C10 112.6(3) . .
C12 C11 H11A 109.1 . .
C12 C11 H11B 109.1 . .
O2 C12 C7 120.1(3) . .
O2 C12 C11 122.6(3) . .
C7 C12 C11 117.2(3) . .

loop_
_geom_bond_atom_site_label_1
_geom_bond_atom_site_label_2
_geom_bond_distance
_geom_bond_site_symmetry_2
S1 C2 1.719(4) .
S1 C5 1.702(4) .
O1 C8 1.369(3) .
O1 C8 1.369(3) 3_655
O2 C12 1.216(4) .
C1 H1A 0.9600 .
C1 H1B 0.9600 .
C1 H1C 0.9600 .
C1 C2 1.479(7) .
C2 C3 1.334(8) .
C3 H3 0.9300 .
C3 C4 1.416(6) .
C4 H4 0.9300 .
C4 C5 1.345(5) .
C5 C6 1.504(5) .
C6 H6 0.9800 .
C6 C7 1.499(4) .
C6 C7 1.499(4) 3_655
C7 C8 1.325(4) .
C7 C12 1.469(4) .
C8 C9 1.487(4) .
C9 H9A 0.9700 .
C9 H9B 0.9700 .
C9 C10 1.507(5) .
C10 H10A 0.9700 .
C10 H10B 0.9700 .
C10 C11 1.503(6) .
C11 H11A 0.9700 .
C11 H11B 0.9700 .
C11 C12 1.495(5) .

loop_
_geom_torsion_atom_site_label_1
_geom_torsion_atom_site_label_2
_geom_torsion_atom_site_label_3
_geom_torsion_atom_site_label_4
_geom_torsion
_geom_torsion_site_symmetry_1
_geom_torsion_site_symmetry_2
_geom_torsion_site_symmetry_3
_geom_torsion_site_symmetry_4
S1 C2 C3 C4 0.000(2) . . . .
S1 C5 C6 C7 61.5(2) . . . .
S1 C5 C6 C7 -61.5(2) . . . 3_655
O1 C8 C9 C10 163.9(3) . . . .
C1 C2 C3 C4 180.000(2) . . . .
C2 S1 C5 C4 0.000(1) . . . .
C2 S1 C5 C6 180.000(1) . . . .
C2 C3 C4 C5 0.000(2) . . . .
C3 C4 C5 S1 0.000(2) . . . .
C3 C4 C5 C6 180.000(2) . . . .
C4 C5 C6 C7 -118.5(2) . . . .
C4 C5 C6 C7 118.5(2) . . . 3_655
C5 S1 C2 C1 180.000(1) . . . .
C5 S1 C2 C3 0.000(1) . . . .
C5 C6 C7 C8 -103.5(3) . . . .
C5 C6 C7 C12 77.7(3) . . . .
C6 C7 C8 O1 -5.7(5) . . . .
C6 C7 C8 C9 175.9(3) . . . .
C6 C7 C12 O2 -1.0(5) . . . .
C6 C7 C12 C11 175.9(3) . . . .
C7 C6 C7 C8 21.7(5) 3_655 . . .
C7 C6 C7 C12 -157.1(2) 3_655 . . .
C7 C8 C9 C10 -17.5(5) . . . .
C8 O1 C8 C7 -13.2(5) 3_655 . . .
C8 O1 C8 C9 165.4(2) 3_655 . . .
C8 C7 C12 O2 -179.9(3) . . . .
C8 C7 C12 C11 -3.0(4) . . . .
C8 C9 C10 C11 46.7(4) . . . .
C9 C10 C11 C12 -55.7(4) . . . .
C10 C11 C12 O2 -149.5(4) . . . .
C10 C11 C12 C7 33.7(5) . . . .
C12 C7 C8 O1 173.1(3) . . . .
C12 C7 C8 C9 -5.3(5) . . . .
